data_7032080
loop_
_publ_author_name
'Chen, Hong'
'Zhang, Yunfeng'
'Yu, Zheng-Bao'
'Sun, Junliang'

_publ_section_title
;
 Layered V-B-O polyoxometalate nets linked by diethylenetriamine complexes
 with dangling amine groups.
;
_journal_issue 41
_journal_name_full 'Dalton transactions (Cambridge, England : 2003)'
_journal_page_first 15283
_journal_page_last 15286
_journal_paper_doi 10.1039/c4dt01533a
_journal_volume 43
_journal_year 2014
_chemical_formula_sum 'C8 H28 B10 N6 O25.15 V3 Zn'
_chemical_formula_weight 937.05
_chemical_name_systematic
; 
 ? 
;
_space_group_IT_number 2
_symmetry_cell_setting triclinic
_symmetry_space_group_name_Hall '-P 1'
_symmetry_space_group_name_H-M 'P -1'
_atom_sites_solution_hydrogens geom
_atom_sites_solution_primary direct
_atom_sites_solution_secondary difmap
_audit_creation_method SHELXL-97
_cell_angle_alpha 61.735(14)
_cell_angle_beta 79.118(11)
_cell_angle_gamma 65.680(14)
_cell_formula_units_Z 2
_cell_length_a 11.8651(19)
_cell_length_b 13.2312(18)
_cell_length_c 13.2880(16)
_cell_measurement_temperature 298(2)
_cell_volume 1674.2(5)
_computing_structure_refinement 'SHELXL-97 (Sheldrick, 1997)'
_computing_structure_solution 'SHELXS-97 (Sheldrick, 1990)'
_diffrn_ambient_temperature 298(2)
_diffrn_measured_fraction_theta_full 0.998
_diffrn_measured_fraction_theta_max 0.998
_diffrn_radiation_monochromator graphite
_diffrn_radiation_source 'fine-focus sealed tube'
_diffrn_radiation_type MoK\a
_diffrn_radiation_wavelength 0.71073
_diffrn_reflns_av_R_equivalents 0.0448
_diffrn_reflns_av_sigmaI/netI 0.0831
_diffrn_reflns_limit_h_max 11
_diffrn_reflns_limit_h_min -14
_diffrn_reflns_limit_k_max 13
_diffrn_reflns_limit_k_min -15
_diffrn_reflns_limit_l_max 15
_diffrn_reflns_limit_l_min -15
_diffrn_reflns_number 11786
_diffrn_reflns_theta_full 25.03
_diffrn_reflns_theta_max 25.03
_diffrn_reflns_theta_min 3.12
_exptl_absorpt_coefficient_mu 1.621
_exptl_absorpt_correction_T_max 0.9070
_exptl_absorpt_correction_T_min 0.856
_exptl_absorpt_correction_type gaussian
_exptl_absorpt_process_details
;
CrysAlisPro, Agilent Technologies,
Version 1.171.35.21 (release 20-01-2012 CrysAlis171 .NET)
(compiled Jan 23 2012,18:06:46)
Numerical absorption correction based on gaussian integration over
            a multifaceted crystal model
;
_exptl_crystal_density_diffrn 1.859
_exptl_crystal_density_method 'not measured'
_exptl_crystal_F_000 936.3
_exptl_crystal_size_max 0.10
_exptl_crystal_size_mid 0.08
_exptl_crystal_size_min 0.06
_refine_diff_density_max 0.691
_refine_diff_density_min -1.984
_refine_diff_density_rms 0.143
_refine_ls_extinction_method none
_refine_ls_goodness_of_fit_ref 1.070
_refine_ls_hydrogen_treatment mixed
_refine_ls_matrix_type full
_refine_ls_number_parameters 490
_refine_ls_number_reflns 5904
_refine_ls_number_restraints 0
_refine_ls_restrained_S_all 1.070
_refine_ls_R_factor_all 0.0824
_refine_ls_R_factor_gt 0.0615
_refine_ls_shift/su_max 0.000
_refine_ls_shift/su_mean 0.000
_refine_ls_structure_factor_coef Fsqd
_refine_ls_weighting_details 'calc w=1/[\s^2^(Fo^2^)+(0.1000P)^2^+0.0000P] where P=(Fo^2^+2Fc^2^)/3'
_refine_ls_weighting_scheme calc
_refine_ls_wR_factor_gt 0.1675
_refine_ls_wR_factor_ref 0.1805
_reflns_number_gt 4414
_reflns_number_total 5918
_reflns_threshold_expression >2sigma(I)
_cod_data_source_file c4dt01533a2.cif
_cod_data_source_block ans
_cod_depositor_comments 'Adding full bibliography for 7032080--7032082.cif.'
_cod_original_cell_volume 1674.3(4)
_cod_original_sg_symbol_H-M P-1
_cod_database_code 7032080

loop_
_symmetry_equiv_pos_as_xyz
'x, y, z'
'-x, -y, -z'

loop_
_atom_site_label
_atom_site_type_symbol
_atom_site_fract_x
_atom_site_fract_y
_atom_site_fract_z
_atom_site_U_iso_or_equiv
_atom_site_adp_type
_atom_site_occupancy
_atom_site_symmetry_multiplicity
_atom_site_calc_flag
_atom_site_refinement_flags
_atom_site_disorder_assembly
_atom_site_disorder_group
Zn1 Zn 1.0000 0.5000 0.0000 0.0423(4) Uani 1 2 d S . .
V1 V 1.47781(8) 0.07334(8) 0.18924(8) 0.0105(2) Uani 1 1 d . . .
Zn2 Zn 1.5000 0.0000 0.5000 0.0265(3) Uani 1 2 d S . .
V2 V 1.27842(8) 0.21262(8) 0.01181(8) 0.0111(2) Uani 1 1 d . . .
V3 V 1.70100(8) -0.14057(8) 0.17784(8) 0.0110(2) Uani 1 1 d . . .
O1 O 1.4351(3) 0.3799(3) -0.1445(3) 0.0126(8) Uani 1 1 d . . .
O2 O 1.3670(3) 0.4226(3) -0.3200(3) 0.0154(9) Uani 1 1 d . . .
O3 O 1.6177(3) 0.2053(3) -0.0575(3) 0.0139(9) Uani 1 1 d . . .
O4 O 1.1397(3) 0.0281(4) 0.2598(4) 0.0183(9) Uani 1 1 d . . .
O5 O 1.5216(4) -0.2905(4) 0.4106(3) 0.0149(9) Uani 1 1 d . . .
O6 O 1.3416(4) -0.1182(3) 0.3257(3) 0.0137(9) Uani 1 1 d . . .
O7 O 1.2257(3) 0.1143(4) -0.0289(3) 0.0135(9) Uani 1 1 d . . .
O8 O 1.7195(3) 0.2038(3) 0.0836(3) 0.0136(9) Uani 1 1 d . . .
O9 O 1.4248(3) 0.2232(3) 0.0453(3) 0.0116(8) Uani 1 1 d . . .
O10 O 1.2723(3) -0.0736(3) 0.1472(3) 0.0127(9) Uani 1 1 d . . .
O11 O 1.7229(4) 0.2794(4) -0.2381(3) 0.0180(9) Uani 1 1 d . . .
O12 O 1.5366(3) 0.2349(3) -0.2226(3) 0.0123(8) Uani 1 1 d . . .
O13 O 1.3309(3) 0.2573(3) -0.1466(3) 0.0119(8) Uani 1 1 d . . .
O14 O 1.8095(4) -0.2166(4) 0.2696(4) 0.0237(10) Uani 1 1 d . . .
O15 O 1.3196(3) 0.0782(4) 0.1648(3) 0.0147(9) Uani 1 1 d . . .
O16 O 1.5410(3) -0.1071(3) 0.2536(3) 0.0128(9) Uani 1 1 d . . .
O17 O 1.8193(3) 0.0575(4) 0.0091(3) 0.0137(9) Uani 1 1 d . . .
O18 O 1.1592(4) 0.3240(4) 0.0208(4) 0.0221(10) Uani 1 1 d . . .
O19 O 1.0608(3) 0.0562(4) 0.0928(3) 0.0176(9) Uani 1 1 d . . .
O20 O 1.5275(3) 0.3637(3) 0.0066(3) 0.0135(9) Uani 1 1 d . . .
O21 O 1.6466(3) 0.0368(3) 0.1346(3) 0.0125(8) Uani 1 1 d . . .
O22 O 1.3540(5) 0.4988(4) -0.5155(4) 0.0358(13) Uani 1 1 d . . .
O23 O 1.4634(4) 0.1119(4) 0.2902(3) 0.0184(9) Uani 1 1 d . . .
O24 O 1.6646(4) 0.3939(4) 0.0873(4) 0.0274(11) Uani 1 1 d . . .
O25 O 0.9276(4) 0.1227(5) 0.2213(4) 0.0296(12) Uani 1 1 d . . .
B1 B 1.7060(6) 0.1206(6) 0.0466(6) 0.0145(14) Uani 1 1 d . . .
B2 B 1.1841(6) 0.0111(6) 0.0457(6) 0.0127(14) Uani 1 1 d . . .
B3 B 1.4134(6) 0.3270(6) -0.2060(6) 0.0123(14) Uani 1 1 d . . .
B4 B 1.2684(6) -0.0206(6) 0.2287(6) 0.0134(14) Uani 1 1 d . . .
B5 B 1.4654(6) -0.1847(6) 0.3051(6) 0.0123(14) Uani 1 1 d . . .
B6 B 1.6526(6) 0.2023(6) -0.1686(5) 0.0113(13) Uani 1 1 d . . .
B7 B 1.4007(6) 0.4012(6) -0.4143(6) 0.0186(15) Uani 1 1 d . . .
B8 B 1.0476(6) 0.0672(7) 0.1891(6) 0.0195(16) Uani 1 1 d . . .
B9 B 1.6360(6) 0.3189(6) 0.0590(6) 0.0146(14) Uani 1 1 d . . .
B10 B 1.4966(6) 0.2952(6) -0.0382(6) 0.0123(14) Uani 1 1 d . . .
N1 N 0.9045(5) 0.4077(5) 0.1251(5) 0.0355(15) Uani 1 1 d . C .
H1A H 0.8231 0.4489 0.1090 0.043 Uiso 1 1 calc R . .
H1B H 0.9258 0.3325 0.1284 0.043 Uiso 1 1 calc R . .
N2 N 1.0780(6) 0.4946(7) 0.1360(7) 0.052(2) Uani 1 1 d . . .
H2 H 1.1612 0.4690 0.1251 0.063 Uiso 1 1 calc R A 1
N3 N 1.0499(5) 0.7878(5) 0.1380(6) 0.0340(15) Uani 1 1 d . . .
H3A H 1.0948 0.8010 0.1737 0.051 Uiso 1 1 calc R B 1
H3B H 0.9722 0.8075 0.1625 0.051 Uiso 1 1 calc R B 1
H3C H 1.0512 0.8342 0.0630 0.051 Uiso 1 1 calc R B 1
N4 N 1.6355(5) -0.1417(6) 0.4810(5) 0.0342(15) Uani 1 1 d . . .
H4A H 1.6459 -0.2121 0.5458 0.041 Uiso 1 1 calc R . .
H4B H 1.6167 -0.1508 0.4240 0.041 Uiso 1 1 calc R . .
N5 N 1.6383(5) 0.0649(5) 0.4866(5) 0.0268(13) Uani 1 1 d . . .
H5 H 1.6290 0.0822 0.5470 0.032 Uiso 1 1 calc R . .
N6 N 1.6859(6) 0.3026(6) 0.4436(5) 0.0344(15) Uani 1 1 d . . .
H6A H 1.7415 0.3355 0.4339 0.052 Uiso 1 1 calc R . .
H6B H 1.6882 0.2464 0.5159 0.052 Uiso 1 1 calc R . .
H6C H 1.6108 0.3618 0.4272 0.052 Uiso 1 1 calc R . .
C1 C 0.9285(8) 0.3932(10) 0.2364(8) 0.057(3) Uani 1 1 d . . .
H1C H 0.9209 0.3174 0.2966 0.069 Uiso 1 1 calc R C .
H1D H 0.8682 0.4619 0.2499 0.069 Uiso 1 1 calc R . .
C2 C 1.0552(9) 0.3892(11) 0.2385(8) 0.069(3) Uani 1 1 d . C .
H2A H 1.1155 0.3116 0.2406 0.083 Uiso 1 1 calc R . .
H2B H 1.0659 0.3926 0.3073 0.083 Uiso 1 1 calc R . .
C3A C 1.0326(19) 0.6331(17) 0.1036(19) 0.034(3) Uani 0.405(10) 1 d P C 1
H3A1 H 1.0406 0.6786 0.0219 0.041 Uiso 0.405(10) 1 calc PR C 1
H3A2 H 0.9458 0.6626 0.1227 0.041 Uiso 0.405(10) 1 calc PR C 1
C4A C 1.1020(19) 0.6555(18) 0.162(2) 0.037(3) Uani 0.405(10) 1 d P C 1
H4A1 H 1.1876 0.6330 0.1383 0.044 Uiso 0.405(10) 1 calc PR C 1
H4A2 H 1.0999 0.6048 0.2440 0.044 Uiso 0.405(10) 1 calc PR C 1
C3B C 1.0391(13) 0.5819(11) 0.1855(12) 0.034(3) Uani 0.595(10) 1 d P C -1
H3B1 H 1.0839 0.5467 0.2557 0.041 Uiso 0.595(10) 1 calc PR C -1
H3B2 H 0.9509 0.6083 0.2004 0.041 Uiso 0.595(10) 1 calc PR C -1
C4B C 1.0727(13) 0.6861(13) 0.0919(13) 0.037(3) Uani 0.595(10) 1 d P C -1
H4B1 H 1.0220 0.7241 0.0248 0.044 Uiso 0.595(10) 1 calc PR C -1
H4B2 H 1.1588 0.6552 0.0714 0.044 Uiso 0.595(10) 1 calc PR C -1
C5 C 1.7496(8) -0.1152(10) 0.4541(10) 0.065(3) Uani 1 1 d . . .
H5A H 1.8202 -0.1928 0.4821 0.078 Uiso 1 1 calc R . .
H5B H 1.7569 -0.0733 0.3718 0.078 Uiso 1 1 calc R . .
C6 C 1.7533(8) -0.0384(9) 0.5042(9) 0.054(2) Uani 1 1 d . . .
H6D H 1.7703 -0.0885 0.5855 0.064 Uiso 1 1 calc R . .
H6E H 1.8198 -0.0083 0.4698 0.064 Uiso 1 1 calc R . .
C7 C 1.6276(9) 0.1814(8) 0.3815(6) 0.045(2) Uani 1 1 d . . .
H7A H 1.5441 0.2406 0.3780 0.054 Uiso 1 1 calc R . .
H7B H 1.6374 0.1643 0.3164 0.054 Uiso 1 1 calc R . .
C8 C 1.7146(8) 0.2429(8) 0.3669(7) 0.043(2) Uani 1 1 d . . .
H8A H 1.7983 0.1818 0.3821 0.051 Uiso 1 1 calc R . .
H8B H 1.7107 0.3047 0.2883 0.051 Uiso 1 1 calc R . .
O26 O 1.5001(8) -0.0001(8) 0.0000(7) 0.044(10) Uiso 0.29(2) 2 d SPR . .

loop_
_atom_site_aniso_label
_atom_site_aniso_U_11
_atom_site_aniso_U_22
_atom_site_aniso_U_33
_atom_site_aniso_U_23
_atom_site_aniso_U_13
_atom_site_aniso_U_12
Zn1 0.0336(7) 0.0318(7) 0.0611(10) -0.0196(7) -0.0012(6) -0.0125(6)
V1 0.0124(5) 0.0095(5) 0.0097(5) -0.0047(4) 0.0000(4) -0.0036(4)
Zn2 0.0302(6) 0.0256(6) 0.0279(7) -0.0145(5) 0.0039(5) -0.0125(5)
V2 0.0115(5) 0.0086(5) 0.0112(5) -0.0049(4) 0.0000(4) -0.0014(4)
V3 0.0114(5) 0.0103(5) 0.0098(5) -0.0045(4) -0.0006(4) -0.0023(4)
O1 0.018(2) 0.0095(19) 0.011(2) -0.0042(17) 0.0005(17) -0.0057(17)
O2 0.017(2) 0.012(2) 0.010(2) -0.0022(17) -0.0044(17) 0.0001(17)
O3 0.016(2) 0.0120(19) 0.014(2) -0.0077(18) 0.0003(17) -0.0035(17)
O4 0.011(2) 0.022(2) 0.022(2) -0.013(2) 0.0011(18) -0.0027(18)
O5 0.022(2) 0.013(2) 0.007(2) -0.0035(17) -0.0044(17) -0.0027(18)
O6 0.018(2) 0.013(2) 0.010(2) -0.0060(17) 0.0019(17) -0.0054(17)
O7 0.015(2) 0.014(2) 0.012(2) -0.0073(17) 0.0004(17) -0.0044(17)
O8 0.019(2) 0.012(2) 0.015(2) -0.0072(18) -0.0011(17) -0.0079(17)
O9 0.013(2) 0.0098(19) 0.012(2) -0.0036(17) -0.0028(16) -0.0045(16)
O10 0.0109(19) 0.012(2) 0.017(2) -0.0093(18) -0.0014(17) -0.0017(17)
O11 0.022(2) 0.019(2) 0.013(2) -0.0035(18) 0.0045(18) -0.0141(19)
O12 0.0114(19) 0.0118(19) 0.011(2) -0.0044(17) 0.0000(16) -0.0031(17)
O13 0.015(2) 0.0115(19) 0.011(2) -0.0049(17) 0.0029(16) -0.0076(17)
O14 0.020(2) 0.020(2) 0.023(2) -0.007(2) -0.007(2) 0.0000(19)
O15 0.017(2) 0.014(2) 0.013(2) -0.0045(18) -0.0013(17) -0.0070(18)
O16 0.016(2) 0.013(2) 0.012(2) -0.0057(17) 0.0002(17) -0.0070(17)
O17 0.010(2) 0.014(2) 0.021(2) -0.0124(18) 0.0008(17) -0.0032(17)
O18 0.018(2) 0.014(2) 0.027(3) -0.011(2) 0.0031(19) 0.0023(18)
O19 0.012(2) 0.023(2) 0.019(2) -0.011(2) 0.0034(18) -0.0060(18)
O20 0.016(2) 0.0100(19) 0.016(2) -0.0083(17) -0.0008(17) -0.0031(17)
O21 0.014(2) 0.0095(19) 0.013(2) -0.0029(17) 0.0011(17) -0.0064(17)
O22 0.060(3) 0.015(2) 0.010(2) -0.0003(19) -0.010(2) 0.004(2)
O23 0.024(2) 0.017(2) 0.016(2) -0.0076(19) 0.0003(18) -0.0084(19)
O24 0.027(2) 0.019(2) 0.046(3) -0.022(2) -0.007(2) -0.006(2)
O25 0.012(2) 0.049(3) 0.031(3) -0.027(3) 0.006(2) -0.006(2)
B1 0.014(3) 0.023(4) 0.011(3) -0.007(3) -0.001(3) -0.010(3)
B2 0.015(3) 0.009(3) 0.013(3) -0.002(3) -0.001(3) -0.007(3)
B3 0.012(3) 0.010(3) 0.011(3) -0.005(3) 0.003(3) 0.000(3)
B4 0.012(3) 0.016(3) 0.013(3) -0.009(3) 0.005(3) -0.006(3)
B5 0.020(3) 0.006(3) 0.013(3) -0.004(3) 0.001(3) -0.007(3)
B6 0.016(3) 0.010(3) 0.009(3) -0.005(3) 0.000(3) -0.004(3)
B7 0.017(4) 0.016(3) 0.022(4) -0.008(3) 0.002(3) -0.006(3)
B8 0.020(4) 0.019(4) 0.026(4) -0.015(3) 0.006(3) -0.010(3)
B9 0.012(3) 0.011(3) 0.016(4) -0.006(3) 0.003(3) -0.002(3)
B10 0.011(3) 0.008(3) 0.018(4) -0.006(3) 0.001(3) -0.002(3)
N1 0.031(3) 0.028(3) 0.047(4) -0.014(3) 0.002(3) -0.014(3)
N2 0.028(4) 0.062(5) 0.093(6) -0.054(5) 0.015(4) -0.024(3)
N3 0.029(3) 0.024(3) 0.048(4) -0.011(3) 0.003(3) -0.016(3)
N4 0.040(4) 0.036(3) 0.034(4) -0.023(3) -0.004(3) -0.009(3)
N5 0.032(3) 0.028(3) 0.024(3) -0.015(3) 0.008(3) -0.014(3)
N6 0.044(4) 0.039(4) 0.032(4) -0.023(3) 0.016(3) -0.024(3)
C1 0.049(5) 0.087(7) 0.058(6) -0.043(6) 0.011(5) -0.036(5)
C2 0.056(6) 0.114(9) 0.041(6) -0.040(7) 0.007(5) -0.031(6)
C3A 0.050(6) 0.023(6) 0.039(6) -0.014(6) 0.007(7) -0.025(6)
C4A 0.039(7) 0.027(6) 0.039(8) -0.013(7) 0.005(7) -0.011(6)
C3B 0.050(6) 0.023(6) 0.039(6) -0.014(6) 0.007(7) -0.025(6)
C4B 0.039(7) 0.027(6) 0.039(8) -0.013(7) 0.005(7) -0.011(6)
C5 0.041(5) 0.073(7) 0.109(9) -0.072(7) -0.001(5) -0.008(5)
C6 0.045(5) 0.063(6) 0.065(6) -0.034(5) -0.006(5) -0.020(5)
C7 0.079(6) 0.056(5) 0.020(4) -0.008(4) 0.004(4) -0.054(5)
C8 0.066(5) 0.048(5) 0.043(5) -0.031(4) 0.023(4) -0.044(4)

loop_
_atom_type_symbol
_atom_type_description
_atom_type_scat_dispersion_real
_atom_type_scat_dispersion_imag
_atom_type_scat_source
C C 0.0033 0.0016 'International Tables Vol C Tables 4.2.6.8 and 6.1.1.4'
H H 0.0000 0.0000 'International Tables Vol C Tables 4.2.6.8 and 6.1.1.4'
B B 0.0013 0.0007 'International Tables Vol C Tables 4.2.6.8 and 6.1.1.4'
N N 0.0061 0.0033 'International Tables Vol C Tables 4.2.6.8 and 6.1.1.4'
O O 0.0106 0.0060 'International Tables Vol C Tables 4.2.6.8 and 6.1.1.4'
V V 0.3005 0.5294 'International Tables Vol C Tables 4.2.6.8 and 6.1.1.4'
Zn Zn 0.2839 1.4301 'International Tables Vol C Tables 4.2.6.8 and 6.1.1.4'

loop_
_geom_angle_atom_site_label_1
_geom_angle_atom_site_label_2
_geom_angle_atom_site_label_3
_geom_angle
_geom_angle_site_symmetry_1
_geom_angle_site_symmetry_3
N1 Zn1 N1 180.0(6) . 2_765
N1 Zn1 N2 84.5(3) . .
N1 Zn1 N2 95.5(3) 2_765 .
N1 Zn1 N2 95.5(3) . 2_765
N1 Zn1 N2 84.5(3) 2_765 2_765
N2 Zn1 N2 180.0(4) . 2_765
N1 Zn1 O18 92.0(2) . .
N1 Zn1 O18 88.0(2) 2_765 .
N2 Zn1 O18 88.1(2) . .
N2 Zn1 O18 91.9(2) 2_765 .
N1 Zn1 O18 88.0(2) . 2_765
N1 Zn1 O18 92.0(2) 2_765 2_765
N2 Zn1 O18 91.9(2) . 2_765
N2 Zn1 O18 88.1(2) 2_765 2_765
O18 Zn1 O18 180.0 . 2_765
O23 V1 O15 108.42(19) . .
O23 V1 O21 109.94(19) . .
O15 V1 O21 141.63(16) . .
O23 V1 O9 108.95(18) . .
O15 V1 O9 78.81(16) . .
O21 V1 O9 89.22(16) . .
O23 V1 O16 108.97(19) . .
O15 V1 O16 88.94(16) . .
O21 V1 O16 78.41(16) . .
O9 V1 O16 142.08(16) . .
O23 V1 V2 119.50(15) . .
O15 V1 V2 39.56(12) . .
O21 V1 V2 116.47(12) . .
O9 V1 V2 39.78(11) . .
O16 V1 V2 116.36(12) . .
O23 V1 V3 121.07(15) . .
O15 V1 V3 115.59(12) . .
O21 V1 V3 39.67(11) . .
O9 V1 V3 116.21(12) . .
O16 V1 V3 39.41(11) . .
V2 V1 V3 119.42(4) . .
N4 Zn2 N4 180.0(4) . 2_856
N4 Zn2 N5 94.1(2) . 2_856
N4 Zn2 N5 85.9(2) 2_856 2_856
N4 Zn2 N5 85.9(2) . .
N4 Zn2 N5 94.1(2) 2_856 .
N5 Zn2 N5 180.0(3) 2_856 .
N4 Zn2 O23 90.2(2) . 2_856
N4 Zn2 O23 89.8(2) 2_856 2_856
N5 Zn2 O23 92.28(18) 2_856 2_856
N5 Zn2 O23 87.72(18) . 2_856
N4 Zn2 O23 89.8(2) . .
N4 Zn2 O23 90.2(2) 2_856 .
N5 Zn2 O23 87.72(18) 2_856 .
N5 Zn2 O23 92.28(18) . .
O23 Zn2 O23 180.000(1) 2_856 .
O18 V2 O15 107.8(2) . .
O18 V2 O9 108.43(19) . .
O15 V2 O9 78.87(16) . .
O18 V2 O13 110.3(2) . .
O15 V2 O13 141.90(16) . .
O9 V2 O13 89.48(16) . .
O18 V2 O7 109.3(2) . .
O15 V2 O7 89.75(16) . .
O9 V2 O7 142.26(15) . .
O13 V2 O7 77.54(16) . .
O18 V2 V1 118.71(16) . .
O15 V2 V1 39.39(12) . .
O9 V2 V1 40.01(12) . .
O13 V2 V1 116.94(11) . .
O7 V2 V1 116.88(12) . .
O18 V2 V3 120.74(16) . 2_855
O15 V2 V3 116.41(12) . 2_855
O9 V2 V3 116.96(12) . 2_855
O13 V2 V3 39.42(11) . 2_855
O7 V2 V3 38.66(12) . 2_855
V1 V2 V3 120.53(4) . 2_855
O14 V3 O7 108.1(2) . 2_855
O14 V3 O16 109.9(2) . .
O7 V3 O16 141.94(16) 2_855 .
O14 V3 O13 108.4(2) . 2_855
O7 V3 O13 77.78(16) 2_855 2_855
O16 V3 O13 89.88(16) . 2_855
O14 V3 O21 109.5(2) . .
O7 V3 O21 90.12(17) 2_855 .
O16 V3 O21 77.77(16) . .
O13 V3 O21 142.11(16) 2_855 .
O14 V3 V1 121.21(16) . .
O7 V3 V1 116.40(12) 2_855 .
O16 V3 V1 39.45(11) . .
O13 V3 V1 116.67(11) 2_855 .
O21 V3 V1 38.98(11) . .
O14 V3 V2 118.74(15) . 2_855
O7 V3 V2 39.23(12) 2_855 2_855
O16 V3 V2 116.77(11) . 2_855
O13 V3 V2 39.08(11) 2_855 2_855
O21 V3 V2 117.13(12) . 2_855
V1 V3 V2 120.05(4) . 2_855
B3 O1 B10 115.6(4) . .
B7 O2 B3 122.2(5) . .
B6 O3 B10 122.9(4) . .
B6 O3 B1 121.9(4) . .
B10 O3 B1 115.1(4) . .
B8 O4 B4 120.7(5) . .
B7 O5 B5 122.3(5) 2_855 .
B4 O6 B5 116.8(5) . .
B2 O7 V3 124.9(3) . 2_855
B2 O7 V2 129.5(3) . .
V3 O7 V2 102.11(19) 2_855 .
B9 O8 B1 123.3(5) . .
B10 O9 V2 125.9(3) . .
B10 O9 V1 129.8(3) . .
V2 O9 V1 100.21(18) . .
B6 O10 B2 120.2(4) 2_855 .
B6 O10 B4 123.3(4) 2_855 .
B2 O10 B4 116.2(4) . .
B6 O12 B3 122.1(4) . .
B6 O12 B5 121.8(4) . 2_855
B3 O12 B5 116.0(4) . 2_855
B3 O13 V2 125.4(3) . .
B3 O13 V3 129.7(3) . 2_855
V2 O13 V3 101.51(18) . 2_855
B4 O15 V1 127.2(3) . .
B4 O15 V2 128.8(3) . .
V1 O15 V2 101.05(19) . .
B5 O16 V3 128.9(3) . .
B5 O16 V1 125.8(3) . .
V3 O16 V1 101.14(18) . .
B1 O17 B2 116.7(4) . 2_855
V2 O18 Zn1 169.5(3) . .
B8 O19 B2 121.5(5) . .
B9 O20 B10 122.4(4) . .
B1 O21 V1 130.0(3) . .
B1 O21 V3 124.9(3) . .
V1 O21 V3 101.35(18) . .
V1 O23 Zn2 135.8(2) . .
O17 B1 O8 110.9(5) . .
O17 B1 O21 113.0(5) . .
O8 B1 O21 112.3(5) . .
O17 B1 O3 107.3(5) . .
O8 B1 O3 105.7(5) . .
O21 B1 O3 107.0(4) . .
O17 B2 O19 108.9(5) 2_855 .
O17 B2 O7 113.9(5) 2_855 .
O19 B2 O7 110.7(5) . .
O17 B2 O10 109.7(4) 2_855 .
O19 B2 O10 106.1(5) . .
O7 B2 O10 107.2(5) . .
O1 B3 O2 109.6(5) . .
O1 B3 O13 113.7(5) . .
O2 B3 O13 111.6(5) . .
O1 B3 O12 108.7(5) . .
O2 B3 O12 106.3(4) . .
O13 B3 O12 106.6(4) . .
O6 B4 O4 111.2(5) . .
O6 B4 O15 111.9(5) . .
O4 B4 O15 111.9(5) . .
O6 B4 O10 107.7(5) . .
O4 B4 O10 107.5(5) . .
O15 B4 O10 106.4(5) . .
O6 B5 O5 109.7(5) . .
O6 B5 O16 112.8(4) . .
O5 B5 O16 110.4(5) . .
O6 B5 O12 108.6(5) . 2_855
O5 B5 O12 107.0(4) . 2_855
O16 B5 O12 108.2(5) . 2_855
O11 B6 O10 109.0(5) . 2_855
O11 B6 O3 112.7(5) . .
O10 B6 O3 108.1(5) 2_855 .
O11 B6 O12 114.3(5) . .
O10 B6 O12 106.1(4) 2_855 .
O3 B6 O12 106.3(4) . .
O22 B7 O5 120.1(6) . 2_855
O22 B7 O2 116.4(6) . .
O5 B7 O2 123.5(6) 2_855 .
O19 B8 O4 125.7(6) . .
O19 B8 O25 117.6(6) . .
O4 B8 O25 116.6(6) . .
O20 B9 O8 122.5(6) . .
O20 B9 O24 119.2(5) . .
O8 B9 O24 118.3(5) . .
O1 B10 O9 113.2(5) . .
O1 B10 O20 108.6(5) . .
O9 B10 O20 111.2(5) . .
O1 B10 O3 108.8(5) . .
O9 B10 O3 108.0(4) . .
O20 B10 O3 106.8(4) . .
C1 N1 Zn1 111.5(5) . .
C1 N1 H1A 109.3 . .
Zn1 N1 H1A 109.3 . .
C1 N1 H1B 109.3 . .
Zn1 N1 H1B 109.3 . .
H1A N1 H1B 108.0 . .
C3B N2 C2 97.7(8) . .
C3B N2 C3A 37.6(8) . .
C2 N2 C3A 132.0(11) . .
C3B N2 Zn1 131.0(7) . .
C2 N2 Zn1 102.5(5) . .
C3A N2 Zn1 101.1(9) . .
C3B N2 H2 110.1 . .
C2 N2 H2 106.3 . .
C3A N2 H2 106.3 . .
Zn1 N2 H2 106.3 . .
C4A N3 C4B 33.1(8) . .
C4A N3 H3A 109.5 . .
C4B N3 H3A 136.0 . .
C4A N3 H3B 109.5 . .
C4B N3 H3B 106.8 . .
H3A N3 H3B 109.5 . .
C4A N3 H3C 109.5 . .
C4B N3 H3C 80.1 . .
H3A N3 H3C 109.5 . .
H3B N3 H3C 109.5 . .
C5 N4 Zn2 107.8(5) . .
C5 N4 H4A 110.1 . .
Zn2 N4 H4A 110.1 . .
C5 N4 H4B 110.1 . .
Zn2 N4 H4B 110.1 . .
H4A N4 H4B 108.5 . .
C6 N5 C7 116.7(7) . .
C6 N5 Zn2 105.8(5) . .
C7 N5 Zn2 113.4(4) . .
C6 N5 H5 106.8 . .
C7 N5 H5 106.8 . .
Zn2 N5 H5 106.8 . .
C8 N6 H6A 109.5 . .
C8 N6 H6B 109.5 . .
H6A N6 H6B 109.5 . .
C8 N6 H6C 109.5 . .
H6A N6 H6C 109.5 . .
H6B N6 H6C 109.5 . .
N1 C1 C2 109.7(7) . .
N1 C1 H1C 109.7 . .
C2 C1 H1C 109.7 . .
N1 C1 H1D 109.7 . .
C2 C1 H1D 109.7 . .
H1C C1 H1D 108.2 . .
C1 C2 N2 111.6(8) . .
C1 C2 H2A 109.3 . .
N2 C2 H2A 109.3 . .
C1 C2 H2B 109.3 . .
N2 C2 H2B 109.3 . .
H2A C2 H2B 108.0 . .
C4A C3A N2 111.1(16) . .
C4A C3A H3A1 109.4 . .
N2 C3A H3A1 109.4 . .
C4A C3A H3A2 109.4 . .
N2 C3A H3A2 109.4 . .
H3A1 C3A H3A2 108.0 . .
C3A C4A N3 110.3(16) . .
C3A C4A H4A1 109.6 . .
N3 C4A H4A1 109.6 . .
C3A C4A H4A2 109.6 . .
N3 C4A H4A2 109.6 . .
H4A1 C4A H4A2 108.1 . .
N2 C3B C4B 101.1(10) . .
N2 C3B H3B1 111.5 . .
C4B C3B H3B1 111.5 . .
N2 C3B H3B2 111.5 . .
C4B C3B H3B2 111.5 . .
H3B1 C3B H3B2 109.4 . .
C3B C4B N3 108.3(10) . .
C3B C4B H4B1 110.0 . .
N3 C4B H4B1 110.0 . .
C3B C4B H4B2 110.0 . .
N3 C4B H4B2 110.0 . .
H4B1 C4B H4B2 108.4 . .
C6 C5 N4 113.2(7) . .
C6 C5 H5A 108.9 . .
N4 C5 H5A 108.9 . .
C6 C5 H5B 108.9 . .
N4 C5 H5B 108.9 . .
H5A C5 H5B 107.7 . .
N5 C6 C5 111.4(7) . .
N5 C6 H6D 109.3 . .
C5 C6 H6D 109.3 . .
N5 C6 H6E 109.3 . .
C5 C6 H6E 109.3 . .
H6D C6 H6E 108.0 . .
N5 C7 C8 118.5(7) . .
N5 C7 H7A 107.7 . .
C8 C7 H7A 107.7 . .
N5 C7 H7B 107.7 . .
C8 C7 H7B 107.7 . .
H7A C7 H7B 107.1 . .
N6 C8 C7 112.5(6) . .
N6 C8 H8A 109.1 . .
C7 C8 H8A 109.1 . .
N6 C8 H8B 109.1 . .
C7 C8 H8B 109.1 . .
H8A C8 H8B 107.8 . .

loop_
_geom_bond_atom_site_label_1
_geom_bond_atom_site_label_2
_geom_bond_distance
_geom_bond_site_symmetry_2
Zn1 N1 2.011(6) .
Zn1 N1 2.011(6) 2_765
Zn1 N2 2.140(7) .
Zn1 N2 2.140(7) 2_765
Zn1 O18 2.244(4) .
Zn1 O18 2.244(4) 2_765
V1 O23 1.607(4) .
V1 O15 1.935(4) .
V1 O21 1.938(4) .
V1 O9 1.955(4) .
V1 O16 1.957(4) .
V1 V2 2.9920(14) .
V1 V3 3.0212(14) .
Zn2 N4 1.994(5) .
Zn2 N4 1.994(5) 2_856
Zn2 N5 2.090(6) 2_856
Zn2 N5 2.090(6) .
Zn2 O23 2.484(4) 2_856
Zn2 O23 2.484(4) .
V2 O18 1.604(4) .
V2 O15 1.942(4) .
V2 O9 1.945(4) .
V2 O13 1.948(4) .
V2 O7 1.959(4) .
V2 V3 3.0284(13) 2_855
V3 O14 1.587(4) .
V3 O7 1.935(4) 2_855
V3 O16 1.955(4) .
V3 O13 1.962(4) 2_855
V3 O21 1.967(4) .
V3 V2 3.0284(13) 2_855
O1 B3 1.413(7) .
O1 B10 1.414(7) .
O2 B7 1.365(8) .
O2 B3 1.457(7) .
O3 B6 1.471(7) .
O3 B10 1.512(7) .
O3 B1 1.542(7) .
O4 B8 1.343(8) .
O4 B4 1.456(7) .
O5 B7 1.355(8) 2_855
O5 B5 1.447(7) .
O6 B4 1.416(8) .
O6 B5 1.421(7) .
O7 B2 1.477(8) .
O7 V3 1.935(4) 2_855
O8 B9 1.347(7) .
O8 B1 1.473(7) .
O9 B10 1.474(8) .
O10 B6 1.470(7) 2_855
O10 B2 1.518(7) .
O10 B4 1.530(7) .
O11 B6 1.452(8) .
O12 B6 1.478(7) .
O12 B3 1.529(7) .
O12 B5 1.535(7) 2_855
O13 B3 1.481(8) .
O13 V3 1.962(4) 2_855
O15 B4 1.487(8) .
O16 B5 1.479(8) .
O17 B1 1.404(8) .
O17 B2 1.421(7) 2_855
O19 B8 1.329(8) .
O19 B2 1.476(8) .
O20 B9 1.345(8) .
O20 B10 1.478(7) .
O21 B1 1.482(8) .
O22 B7 1.353(8) .
O24 B9 1.386(8) .
O25 B8 1.399(8) .
B2 O17 1.421(7) 2_855
B5 O12 1.535(7) 2_855
B6 O10 1.470(7) 2_855
B7 O5 1.355(8) 2_855
N1 C1 1.467(10) .
N1 H1A 0.9000 .
N1 H1B 0.9000 .
N2 C3B 1.465(13) .
N2 C2 1.499(13) .
N2 C3A 1.537(19) .
N2 H2 0.9100 .
N3 C4A 1.48(2) .
N3 C4B 1.635(14) .
N3 H3A 0.8900 .
N3 H3B 0.8900 .
N3 H3C 0.8900 .
N4 C5 1.474(11) .
N4 H4A 0.9000 .
N4 H4B 0.9000 .
N5 C6 1.438(10) .
N5 C7 1.487(9) .
N5 H5 0.9100 .
N6 C8 1.480(8) .
N6 H6A 0.8900 .
N6 H6B 0.8900 .
N6 H6C 0.8900 .
C1 C2 1.487(12) .
C1 H1C 0.9700 .
C1 H1D 0.9700 .
C2 H2A 0.9700 .
C2 H2B 0.9700 .
C3A C4A 1.43(3) .
C3A H3A1 0.9700 .
C3A H3A2 0.9700 .
C4A H4A1 0.9700 .
C4A H4A2 0.9700 .
C3B C4B 1.50(2) .
C3B H3B1 0.9700 .
C3B H3B2 0.9700 .
C4B H4B1 0.9700 .
C4B H4B2 0.9700 .
C5 C6 1.472(11) .
C5 H5A 0.9700 .
C5 H5B 0.9700 .
C6 H6D 0.9700 .
C6 H6E 0.9700 .
C7 C8 1.493(10) .
C7 H7A 0.9700 .
C7 H7B 0.9700 .
C8 H8A 0.9700 .
C8 H8B 0.9700 .

loop_
_platon_squeeze_void_nr
_platon_squeeze_void_average_x
_platon_squeeze_void_average_y
_platon_squeeze_void_average_z
_platon_squeeze_void_volume
_platon_squeeze_void_count_electrons
_platon_squeeze_void_content
1 0.000 0.495 0.500 165 35 ' '
2 0.381 0.428 0.242 35 17 ' '
3 0.619 0.572 0.758 35 17 ' '
